data_7131041
loop_
_publ_author_name
'Du, Xu-Sheng'
'Han, Xiao-Ni'
'Han, Ying'
'Chen, Chuan-Feng'

_publ_section_title
;
 Inherently chiral belt-shaped conjugated macrocycles with strong
 fluorescence and circularly polarized luminescence.
;
_journal_issue 2
_journal_name_full 'Chemical communications (Cambridge, England)'
_journal_page_first 227
_journal_page_last 230
_journal_paper_doi 10.1039/d2cc05504j
_journal_volume 59
_journal_year 2022
_chemical_formula_moiety '3(C H2 Cl2), C60 H54'
_chemical_formula_sum 'C63 H60 Cl6'
_chemical_formula_weight 1029.81
_space_group_crystal_system triclinic
_space_group_IT_number 2
_space_group_name_Hall '-P 1'
_space_group_name_H-M_alt 'P -1'
_atom_sites_solution_hydrogens geom
_atom_sites_solution_primary iterative
_audit_creation_date 2021-11-30
_audit_creation_method
;
Olex2 1.2
(compiled 2018.05.29 svn.r3508 for OlexSys, GUI svn.r5506)
;
_audit_update_record
;
2022-07-26 deposited with the CCDC.	2022-11-28 downloaded from the CCDC.
;
_cell_angle_alpha 71.467(2)
_cell_angle_beta 69.769(2)
_cell_angle_gamma 79.6845(19)
_cell_formula_units_Z 2
_cell_length_a 12.9068(3)
_cell_length_b 14.7144(3)
_cell_length_c 16.1660(4)
_cell_measurement_reflns_used 24332
_cell_measurement_temperature 170.00(10)
_cell_measurement_theta_max 76.8790
_cell_measurement_theta_min 3.1860
_cell_volume 2723.11(12)
_computing_cell_refinement 'CrysAlisPro 1.171.41.121a (Rigaku OD, 2021)'
_computing_data_collection 'CrysAlisPro 1.171.41.121a (Rigaku OD, 2021)'
_computing_data_reduction 'CrysAlisPro 1.171.41.121a (Rigaku OD, 2021)'
_computing_molecular_graphics 'Olex2 (Dolomanov et al., 2009)'
_computing_publication_material 'Olex2 (Dolomanov et al., 2009)'
_computing_structure_refinement 'ShelXL (Sheldrick, 2015)'
_computing_structure_solution 'olex2.solve (Bourhis et al., 2015)'
_diffrn_ambient_environment N~2~
_diffrn_ambient_temperature 170.00(10)
_diffrn_detector 'Hybrid Pixel Array Detector'
_diffrn_detector_area_resol_mean 10.0000
_diffrn_detector_type HyPix
_diffrn_measured_fraction_theta_full 0.990
_diffrn_measured_fraction_theta_max 0.950
_diffrn_measurement_details
;
List of Runs (angles in degrees, time in seconds):

  # Type    Start    End  Width  t~exp~   \w     \q     \k     \f   Frames
#--------------------------------------------------------------------------
  1  \w     41.00 120.00   0.50    0.05    --   47.68  51.00 -98.00  158
  2  \w    115.00 178.00   0.50    0.09    --  106.75  56.00-170.88  126
  3  \w     95.00 121.00   0.50    0.09    --  106.75  51.00 -98.00   52
  4  \w    125.00 178.00   0.50    0.09    --  106.75  51.00 -98.00  106
  5  \w    125.00 178.00   0.50    0.09    --  106.75  38.00 -60.00  106
  6  \w    136.00 172.00   0.50    0.09    --  106.75  19.00  60.00   72
  7  \w     97.00 123.00   0.50    0.09    --  106.75  19.00  60.00   52
  8  \w     41.00 104.00   0.50    0.09    --  106.75 -99.00 120.00  126
  9  \w     57.00 106.00   0.50    0.09    --  106.75-125.00  90.00   98
 10  \w     20.00  94.00   0.50    0.05    --   47.68-125.00 120.00  148
 11  \w     20.00  92.00   0.50    0.05    --   47.68-125.00  30.00  144
 12  \w     51.00 111.00   0.50    0.09    --  106.75-125.00 -30.00  120
 13  \w     71.00 107.00   0.50    0.09    --  106.75-102.00  58.37   72
 14  \w     36.00  67.00   0.50    0.09    --  106.75-102.00  58.37   62
 15  \w     80.00 105.00   0.50    0.09    --  106.75 -99.00 -60.00   50
 16  \w     39.00  77.00   0.50    0.09    --  106.75 -99.00-120.00   76
 17  \w     34.00  72.00   0.50    0.09    --  106.75-125.00-180.00   76
 18  \w     75.00 112.00   0.50    0.09    --  106.75-125.00-180.00   74
 19  \w     63.00 106.00   0.50    0.09    --  106.75 -99.00-150.00   86
 20  \w     61.00 106.00   0.50    0.09    --  106.75-105.00-153.27   90
 21  \w     79.00 106.00   0.50    0.09    --  106.75 -99.00-120.00   54
 22  \w     60.00 102.00   0.50    0.09    --  106.75 -99.00   0.00   84
 23  \w     36.00  85.00   0.50    0.09    --  106.75 -99.00  90.00   98
 24  \w    -26.00  30.00   0.50    0.05    --   47.68 -19.00 150.00  112
 25  \w     35.00  65.00   0.50    0.09    --  106.75 -57.00 150.00   60
 26  \w     36.00  62.00   0.50    0.09    --  106.75 -57.00  90.00   52
 27  \w     34.00  67.00   0.50    0.09    --  106.75 -57.00 -30.00   66
 28  \w     36.00  65.00   0.50    0.09    --  106.75 -57.00 -60.00   58
 29  \w     35.00  68.00   0.50    0.09    --  106.75 -57.00 -90.00   66
 30  \w     41.00  69.00   0.50    0.09    --  106.75 -57.00-120.00   56
 31  \w     82.00 108.00   0.50    0.09    --  106.75 -77.00 -90.00   52
 32  \w     -6.00  19.00   0.50    0.05    --   47.68 -51.00 115.00   50
 33  \w     34.00  61.00   0.50    0.09    --  106.75 -51.00 115.00   54
 34  \w    -24.00  22.00   0.50    0.05    --  -47.68  51.00 -98.00   92
 35  \w    -62.00  21.00   0.50    0.05    --  -47.68  57.00-150.00  166
 36  \w    -61.00 -35.00   0.50    0.09    -- -104.50  57.00-150.00   52
 37  \w    -61.00 -33.00   0.50    0.09    -- -104.50  57.00 -90.00   56
 38  \w    -62.00 -36.00   0.50    0.09    -- -104.50  57.00 -60.00   52
 39  \w    -60.00 -34.00   0.50    0.09    -- -104.50  57.00   0.00   52
 40  \w    -64.00 -35.00   0.50    0.09    -- -104.50  77.00  90.00   58
 41  \w   -106.00 -81.00   0.50    0.09    -- -104.50 125.00 120.00   50
 42  \w    -67.00 -40.00   0.50    0.09    -- -104.50 125.00 120.00   54
 43  \w   -169.00-102.00   0.50    0.09    -- -104.50 -51.00 115.00  134
 44  \w   -116.00 -64.00   0.50    0.05    --  -47.68 -51.00 115.00  104
 45  \w   -169.00-109.00   0.50    0.09    -- -104.50 -64.00-146.55  120
 46  \w   -164.00-106.00   0.50    0.09    -- -104.50 -47.00-138.97  116
 47  \w   -119.00 -88.00   0.50    0.05    --  -47.68-125.00-180.00   62
;
_diffrn_measurement_device 'four-circle diffractometer'
_diffrn_measurement_device_type 'XtaLAB Synergy R, HyPix'
_diffrn_measurement_method '\w scans'
_diffrn_orient_matrix_type 'CrysAlisPro convention (1999,Acta A55,543-557)'
_diffrn_orient_matrix_UB_11 -0.0211719000
_diffrn_orient_matrix_UB_12 -0.0468784000
_diffrn_orient_matrix_UB_13 -0.0648143000
_diffrn_orient_matrix_UB_21 -0.0983983000
_diffrn_orient_matrix_UB_22 0.0746752000
_diffrn_orient_matrix_UB_23 -0.0097033000
_diffrn_orient_matrix_UB_31 0.0784207000
_diffrn_orient_matrix_UB_32 0.0670349000
_diffrn_orient_matrix_UB_33 -0.0829381000
_diffrn_radiation_monochromator mirror
_diffrn_radiation_probe x-ray
_diffrn_radiation_type CuK\a
_diffrn_radiation_wavelength 1.54184
_diffrn_reflns_av_R_equivalents 0.0242
_diffrn_reflns_av_unetI/netI 0.0225
_diffrn_reflns_Laue_measured_fraction_full 0.990
_diffrn_reflns_Laue_measured_fraction_max 0.950
_diffrn_reflns_limit_h_max 16
_diffrn_reflns_limit_h_min -16
_diffrn_reflns_limit_k_max 18
_diffrn_reflns_limit_k_min -18
_diffrn_reflns_limit_l_max 20
_diffrn_reflns_limit_l_min -20
_diffrn_reflns_number 35753
_diffrn_reflns_point_group_measured_fraction_full 0.990
_diffrn_reflns_point_group_measured_fraction_max 0.950
_diffrn_reflns_theta_full 67.684
_diffrn_reflns_theta_max 77.333
_diffrn_reflns_theta_min 3.032
_diffrn_source 'Rotating-anode X-ray tube'
_diffrn_source_type 'PhotonJet R (Cu) X-ray Source'
_exptl_absorpt_coefficient_mu 3.169
_exptl_absorpt_correction_T_max 1.00000
_exptl_absorpt_correction_T_min 0.52246
_exptl_absorpt_correction_type multi-scan
_exptl_absorpt_process_details
;
CrysAlisPro 1.171.41.121a (Rigaku Oxford Diffraction, 2021)
Empirical absorption correction using spherical harmonics,
implemented in SCALE3 ABSPACK scaling algorithm.
;
_exptl_crystal_colour 'clear pale colourless'
_exptl_crystal_density_diffrn 1.256
_exptl_crystal_description cube
_exptl_crystal_F_000 1080
_exptl_crystal_size_max 0.28
_exptl_crystal_size_mid 0.18
_exptl_crystal_size_min 0.05
_refine_diff_density_max 1.359
_refine_diff_density_min -1.491
_refine_diff_density_rms 0.110
_refine_ls_extinction_method none
_refine_ls_goodness_of_fit_ref 1.722
_refine_ls_hydrogen_treatment constr
_refine_ls_matrix_type full
_refine_ls_number_parameters 638
_refine_ls_number_reflns 10991
_refine_ls_number_restraints 0
_refine_ls_restrained_S_all 1.722
_refine_ls_R_factor_all 0.1033
_refine_ls_R_factor_gt 0.1003
_refine_ls_shift/su_max 0.002
_refine_ls_shift/su_mean 0.000
_refine_ls_structure_factor_coef Fsqd
_refine_ls_weighting_details 'w=1/[\s^2^(Fo^2^)+(0.2000P)^2^] where P=(Fo^2^+2Fc^2^)/3'
_refine_ls_weighting_scheme calc
_refine_ls_wR_factor_gt 0.3483
_refine_ls_wR_factor_ref 0.3549
_reflns_Friedel_coverage 0.000
_reflns_number_gt 10153
_reflns_number_total 10991
_reflns_threshold_expression 'I > 2\s(I)'
_cod_data_source_file d2cc05504j2.cif
_cod_data_source_block tx9799_auto
_cod_depositor_comments 'Adding full bibliography for 7131041--7131042.cif.'
_cod_original_cell_volume 2723.10(12)
_cod_database_code 7131041
_shelx_shelxl_version_number 2018/3
_chemical_oxdiff_formula CHO
_shelx_space_group_comment
;
The symmetry employed for this shelxl refinement is uniquely defined
by the following loop, which should always be used as a source of
symmetry information in preference to the above space-group names.
They are only intended as comments.
;
_diffrn_oxdiff_digest_frames
;
015db567fb90048213dd25b8f304122cb303924d6f5
;
_reflns_odcompleteness_completeness 99.87
_reflns_odcompleteness_iscentric 1
_reflns_odcompleteness_theta 66.97
_olex2_refinement_description
;
1. Fixed Uiso
 At 1.2 times of:
  All C(H) groups, All C(H,H) groups
 At 1.5 times of:
  All C(H,H,H) groups
2. Others
 Sof(H46A)=Sof(C47A)=Sof(H47C)=Sof(H47D)=1-FVAR(1)
 Sof(H46)=Sof(C47)=Sof(H47A)=Sof(H47B)=FVAR(1)
3.a Secondary CH2 refined with riding coordinates:
 C11(H11A,H11B), C21(H21A,H21B), C31(H31A,H31B), C2(H2A,H2B), C8(H8A,H8B),
 C5(H5A,H5B)
3.b Aromatic/amide H refined with riding coordinates:
 C29(H29), C13(H13), C23(H23), C39(H39), C40(H40), C19(H19), C48(H48),
 C60(H60), C33(H33), C44(H44), C57(H57), C52(H52), C42(H42), C50(H50), C54(H54),
  C62(H62), C58(H58), C46(H46), C46(H46A)
3.c X=CH2 refined with riding coordinates:
 C43(H43A,H43B), C55(H55A,H55B), C51(H51A,H51B), C59(H59A,H59B), C63(H63A,
 H63B), C47(H47A,H47B), C47A(H47C,H47D)
3.d Idealised Me refined as rotating group:
 C65(H65A,H65B,H65C), C66(H66A,H66B,H66C), C64(H64A,H64B,H64C), C68(H68A,H68B,
 H68C), C69(H69A,H69B,H69C), C67(H67A,H67B,H67C)
;
_olex2_submission_special_instructions 'No special instructions were received'
_oxdiff_exptl_absorpt_empirical_details
;
Empirical correction (ABSPACK) includes:
- Absorption correction using spherical harmonics
- Frame scaling
;
_oxdiff_exptl_absorpt_empirical_full_max 1.710
_oxdiff_exptl_absorpt_empirical_full_min 0.669

loop_
_space_group_symop_operation_xyz
'x, y, z'
'-x, -y, -z'

loop_
_atom_site_label
_atom_site_type_symbol
_atom_site_fract_x
_atom_site_fract_y
_atom_site_fract_z
_atom_site_U_iso_or_equiv
_atom_site_adp_type
_atom_site_occupancy
_atom_site_site_symmetry_order
_atom_site_calc_flag
_atom_site_refinement_flags_posn
_atom_site_refinement_flags_adp
_atom_site_refinement_flags_occupancy
_atom_site_disorder_assembly
_atom_site_disorder_group
Cl1 Cl 0.54017(8) 0.67711(7) 0.62330(9) 0.0771(4) Uani 1 1 d . . . . .
Cl3 Cl 0.61203(10) 0.52606(9) 0.53186(10) 0.0815(4) Uani 1 1 d . . . . .
Cl4 Cl 0.80033(12) 1.04257(10) 0.71469(10) 0.0914(4) Uani 1 1 d . . . . .
Cl7 Cl 0.6560(2) 0.81308(12) 0.83993(16) 0.1253(7) Uani 1 1 d . . . . .
Cl6 Cl 0.96304(16) 0.90578(17) 0.6371(2) 0.1341(8) Uani 1 1 d . . . . .
Cl9 Cl 0.5127(2) 0.8502(2) 1.00442(14) 0.1656(12) Uani 1 1 d . . . . .
C38 C 0.47933(19) 0.54107(15) 0.87680(14) 0.0275(5) Uani 1 1 d . . . . .
C29 C 0.35018(19) 0.90609(16) 0.80321(15) 0.0285(5) Uani 1 1 d . . . . .
H29 H 0.362857 0.850414 0.782269 0.034 Uiso 1 1 calc R . . . .
C12 C 0.86324(18) 0.53923(16) 0.78165(15) 0.0281(5) Uani 1 1 d . . . . .
C28 C 0.4103(2) 0.98560(17) 0.75058(15) 0.0288(5) Uani 1 1 d . . . . .
C13 C 0.82828(19) 0.61880(17) 0.71944(15) 0.0306(5) Uani 1 1 d . . . . .
H13 H 0.755564 0.648607 0.737388 0.037 Uiso 1 1 calc R . . . .
C37 C 0.46833(19) 0.46347(16) 0.84881(15) 0.0291(5) Uani 1 1 d . . . . .
C23 C 0.54897(18) 0.94289(16) 0.60439(15) 0.0275(5) Uani 1 1 d . . . . .
H23 H 0.527879 0.879185 0.621847 0.033 Uiso 1 1 calc R . . . .
C10 C 0.66939(19) 0.48562(16) 0.86767(14) 0.0272(5) Uani 1 1 d . . . . .
C15 C 1.00709(18) 0.61072(18) 0.60351(17) 0.0307(5) Uani 1 1 d . . . . .
C39 C 0.57877(19) 0.55190(16) 0.88638(14) 0.0280(5) Uani 1 1 d . . . . .
H39 H 0.585181 0.604646 0.905744 0.034 Uiso 1 1 calc R . . . .
C22 C 0.63027(19) 0.97733(17) 0.52103(15) 0.0286(5) Uani 1 1 d . . . . .
C40 C 0.5573(2) 0.39624(16) 0.83117(16) 0.0311(5) Uani 1 1 d . . . . .
H40 H 0.549508 0.343098 0.813007 0.037 Uiso 1 1 calc R . . . .
C19 C 0.78775(19) 0.79359(18) 0.54664(16) 0.0318(5) Uani 1 1 d . . . . .
H19 H 0.725700 0.794048 0.599635 0.038 Uiso 1 1 calc R . . . .
C48 C 1.04360(19) 0.53436(19) 0.66509(17) 0.0330(5) Uani 1 1 d . . . . .
H48 H 1.117233 0.506326 0.647122 0.040 Uiso 1 1 calc R . . . .
C14 C 0.89926(19) 0.65430(17) 0.63177(16) 0.0299(5) Uani 1 1 d . . . . .
C18 C 0.88055(19) 0.73162(17) 0.55389(15) 0.0300(5) Uani 1 1 d . . . . .
C24 C 0.4992(2) 1.00194(17) 0.66157(15) 0.0287(5) Uani 1 1 d . . . . .
C11 C 0.7791(2) 0.50057(18) 0.87542(15) 0.0312(5) Uani 1 1 d . . . . .
H11A H 0.810246 0.438618 0.908045 0.037 Uiso 1 1 calc R . . . .
H11B H 0.765782 0.546333 0.912255 0.037 Uiso 1 1 calc R . . . .
C21 C 0.67710(19) 0.91471(17) 0.45608(15) 0.0303(5) Uani 1 1 d . . . . .
H21A H 0.688411 0.956492 0.392590 0.036 Uiso 1 1 calc R . . . .
H21B H 0.621087 0.870053 0.468557 0.036 Uiso 1 1 calc R . . . .
C20 C 0.7855(2) 0.85578(17) 0.46087(16) 0.0314(5) Uani 1 1 d . . . . .
C34 C 0.37316(19) 0.60033(16) 0.88967(15) 0.0291(5) Uani 1 1 d . . . . .
C17 C 0.97477(19) 0.73331(18) 0.47799(16) 0.0316(5) Uani 1 1 d . . . . .
C49 C 0.97248(19) 0.49743(18) 0.75468(16) 0.0312(5) Uani 1 1 d . . . . .
C30 C 0.2706(2) 0.90883(17) 0.88749(15) 0.0312(5) Uani 1 1 d . . . . .
C60 C 0.9746(2) 0.7947(2) 0.39306(17) 0.0365(6) Uani 1 1 d . . . . .
H60 H 1.038983 0.796397 0.341413 0.044 Uiso 1 1 calc R . . . .
C33 C 0.3409(2) 0.68534(16) 0.91535(15) 0.0309(5) Uani 1 1 d . . . . .
H33 H 0.390862 0.712568 0.930598 0.037 Uiso 1 1 calc R . . . .
C35 C 0.29950(19) 0.55751(16) 0.86978(16) 0.0299(5) Uani 1 1 d . . . . .
C41 C 0.6589(2) 0.40629(16) 0.84002(15) 0.0288(5) Uani 1 1 d . . . . .
C16 C 1.06630(19) 0.66014(18) 0.50301(16) 0.0325(5) Uani 1 1 d . . . . .
C32 C 0.2351(2) 0.73099(16) 0.91884(16) 0.0336(5) Uani 1 1 d . . . . .
C53 C 0.6602(2) 1.07223(18) 0.49558(16) 0.0320(5) Uani 1 1 d . . . . .
C45 C 0.1606(2) 0.68852(19) 0.89767(17) 0.0373(6) Uani 1 1 d . . . . .
C36 C 0.3525(2) 0.46532(17) 0.84337(17) 0.0312(5) Uani 1 1 d . . . . .
C61 C 0.8786(2) 0.85515(19) 0.38307(16) 0.0345(5) Uani 1 1 d . . . . .
C44 C 0.1937(2) 0.60091(19) 0.87507(18) 0.0367(5) Uani 1 1 d . . . . .
H44 H 0.142950 0.571012 0.863251 0.044 Uiso 1 1 calc R . . . .
C56 C 0.2523(2) 0.99230(18) 0.91783(16) 0.0357(5) Uani 1 1 d . . . . .
C57 C 0.3102(2) 1.07345(18) 0.86153(17) 0.0368(6) Uani 1 1 d . . . . .
H57 H 0.295425 1.130673 0.880315 0.044 Uiso 1 1 calc R . . . .
C52 C 0.6086(2) 1.13219(19) 0.55345(17) 0.0357(5) Uani 1 1 d . . . . .
H52 H 0.628956 1.196159 0.535932 0.043 Uiso 1 1 calc R . . . .
C42 C 0.7527(2) 0.33389(19) 0.82198(18) 0.0361(5) Uani 1 1 d . . . . .
H42 H 0.824466 0.353054 0.808938 0.043 Uiso 1 1 calc R . . . .
C65 C 0.2939(2) 0.37721(19) 0.9114(2) 0.0381(6) Uani 1 1 d . . . . .
H65A H 0.329727 0.319734 0.891640 0.057 Uiso 1 1 calc GR . . . .
H65B H 0.216029 0.385280 0.913775 0.057 Uiso 1 1 calc GR . . . .
H65C H 0.298523 0.370069 0.972435 0.057 Uiso 1 1 calc GR . . . .
C25 C 0.5281(2) 1.09762(18) 0.63611(16) 0.0322(5) Uani 1 1 d . . . . .
C66 C 1.1655(2) 0.7112(2) 0.4951(2) 0.0447(7) Uani 1 1 d . . . . .
H66A H 1.140589 0.753119 0.535894 0.067 Uiso 1 1 calc GR . . . .
H66B H 1.195863 0.749852 0.431605 0.067 Uiso 1 1 calc GR . . . .
H66C H 1.222789 0.663036 0.512649 0.067 Uiso 1 1 calc GR . . . .
C64 C 0.3535(2) 0.4732(2) 0.74577(19) 0.0386(6) Uani 1 1 d . . . . .
H64A H 0.383513 0.533626 0.703765 0.058 Uiso 1 1 calc GR . . . .
H64B H 0.277722 0.471890 0.745955 0.058 Uiso 1 1 calc GR . . . .
H64C H 0.399765 0.418971 0.725505 0.058 Uiso 1 1 calc GR . . . .
C50 C 1.0141(2) 0.4148(2) 0.8184(2) 0.0407(6) Uani 1 1 d . . . . .
H50 H 0.989854 0.413583 0.881320 0.049 Uiso 1 1 calc R . . . .
C27 C 0.3892(2) 1.06988(18) 0.77834(16) 0.0324(5) Uani 1 1 d . . . . .
C26 C 0.4592(2) 1.14977(19) 0.70700(18) 0.0381(6) Uani 1 1 d . . . . .
C68 C 1.1052(2) 0.5901(2) 0.44371(19) 0.0429(6) Uani 1 1 d . . . . .
H68A H 1.156187 0.538953 0.467522 0.064 Uiso 1 1 calc GR . . . .
H68B H 1.143362 0.624644 0.380323 0.064 Uiso 1 1 calc GR . . . .
H68C H 1.041100 0.561823 0.445335 0.064 Uiso 1 1 calc GR . . . .
C43 C 0.7469(3) 0.2454(2) 0.8221(2) 0.0461(7) Uani 1 1 d . . . . .
H43A H 0.677077 0.222784 0.834804 0.055 Uiso 1 1 calc R . . . .
H43B H 0.812613 0.204239 0.809613 0.055 Uiso 1 1 calc R . . . .
C31 C 0.2038(2) 0.82267(18) 0.94893(18) 0.0410(6) Uani 1 1 d . . . . .
H31A H 0.210669 0.807801 1.011086 0.049 Uiso 1 1 calc R . . . .
H31B H 0.124816 0.842044 0.954066 0.049 Uiso 1 1 calc R . . . .
C54 C 0.7453(3) 1.1105(2) 0.40628(18) 0.0431(6) Uani 1 1 d . . . . .
H54 H 0.803225 1.066068 0.384111 0.052 Uiso 1 1 calc R . . . .
C62 C 0.8786(2) 0.9144(2) 0.28969(18) 0.0441(7) Uani 1 1 d . . . . .
H62 H 0.827594 0.969682 0.286218 0.053 Uiso 1 1 calc R . . . .
C69 C 0.3853(3) 1.2356(2) 0.6673(2) 0.0487(7) Uani 1 1 d . . . . .
H69A H 0.431723 1.287008 0.623670 0.073 Uiso 1 1 calc GR . . . .
H69B H 0.332072 1.259573 0.717356 0.073 Uiso 1 1 calc GR . . . .
H69C H 0.345243 1.214556 0.635900 0.073 Uiso 1 1 calc GR . . . .
C58 C 0.1705(3) 0.9966(2) 1.0070(2) 0.0523(8) Uani 1 1 d . . . . .
H58 H 0.122495 0.945973 1.036970 0.063 Uiso 1 1 calc R . . . .
C67 C 0.5301(3) 1.1855(3) 0.7464(2) 0.0511(7) Uani 1 1 d . . . . .
H67A H 0.579960 1.132152 0.768831 0.077 Uiso 1 1 calc GR . . . .
H67B H 0.482270 1.210965 0.797324 0.077 Uiso 1 1 calc GR . . . .
H67C H 0.573936 1.236433 0.698569 0.077 Uiso 1 1 calc GR . . . .
C46 C 0.0479(3) 0.7330(3) 0.9003(3) 0.0567(8) Uani 1 1 d . . . . .
H46 H 0.019376 0.778826 0.934435 0.068 Uiso 0.51(6) 1 calc R . P A 1
H46A H 0.034496 0.797684 0.903264 0.068 Uiso 0.49(6) 1 calc R . P A 2
C55 C 0.7475(3) 1.2007(3) 0.3551(2) 0.0558(8) Uani 1 1 d . . . . .
H55A H 0.691287 1.247595 0.374536 0.067 Uiso 1 1 calc R . . . .
H55B H 0.805331 1.218672 0.298791 0.067 Uiso 1 1 calc R . . . .
C51 C 1.0828(3) 0.3420(3) 0.7948(3) 0.0570(8) Uani 1 1 d . . . . .
H51A H 1.108948 0.340484 0.732544 0.068 Uiso 1 1 calc R . . . .
H51B H 1.105744 0.291383 0.840062 0.068 Uiso 1 1 calc R . . . .
C2 C 0.6391(4) 0.5829(3) 0.6024(3) 0.0660(10) Uani 1 1 d . . . . .
H2A H 0.639475 0.535189 0.661487 0.079 Uiso 1 1 calc R . . . .
H2B H 0.713306 0.607917 0.572342 0.079 Uiso 1 1 calc R . . . .
C59 C 0.1569(4) 1.0618(3) 1.0490(3) 0.0673(10) Uani 1 1 d . . . . .
H59A H 0.202659 1.114105 1.022169 0.081 Uiso 1 1 calc R . . . .
H59B H 0.101212 1.057214 1.106561 0.081 Uiso 1 1 calc R . . . .
C63 C 0.9401(3) 0.8990(4) 0.2131(2) 0.0801(15) Uani 1 1 d . . . . .
H63A H 0.992548 0.844786 0.212544 0.096 Uiso 1 1 calc R . . . .
H63B H 0.933133 0.941924 0.156895 0.096 Uiso 1 1 calc R . . . .
C47 C -0.0166(19) 0.7166(13) 0.8612(19) 0.059(3) Uani 0.51(6) 1 d . . P A 1
H47A H 0.007597 0.671514 0.826083 0.071 Uiso 0.51(6) 1 calc R . P A 1
H47B H -0.087959 0.749767 0.867595 0.071 Uiso 0.51(6) 1 calc R . P A 1
C8 C 0.5845(5) 0.9010(4) 0.8919(4) 0.0912(17) Uani 1 1 d . . . . .
H8A H 0.636957 0.944420 0.888707 0.109 Uiso 1 1 calc R . . . .
H8B H 0.532132 0.939701 0.859002 0.109 Uiso 1 1 calc R . . . .
C5 C 0.8548(6) 0.9884(6) 0.6263(5) 0.108(2) Uani 1 1 d . . . . .
H5A H 0.795431 0.956694 0.623049 0.129 Uiso 1 1 calc R . . . .
H5B H 0.879517 1.038933 0.567645 0.129 Uiso 1 1 calc R . . . .
C47A C -0.0326(13) 0.697(2) 0.899(3) 0.068(5) Uani 0.49(6) 1 d . . P A 2
H47C H -0.025041 0.632816 0.896066 0.082 Uiso 0.49(6) 1 calc R . P A 2
H47D H -0.101161 0.734537 0.901072 0.082 Uiso 0.49(6) 1 calc R . P A 2

loop_
_atom_site_aniso_label
_atom_site_aniso_U_11
_atom_site_aniso_U_22
_atom_site_aniso_U_33
_atom_site_aniso_U_23
_atom_site_aniso_U_13
_atom_site_aniso_U_12
Cl1 0.0582(5) 0.0452(5) 0.1142(9) -0.0248(5) -0.0051(5) -0.0089(4)
Cl3 0.0709(7) 0.0863(8) 0.1045(9) -0.0490(7) -0.0356(6) 0.0104(5)
Cl4 0.0805(8) 0.0795(8) 0.0998(9) -0.0290(7) 0.0002(6) -0.0201(6)
Cl7 0.1504(17) 0.0741(9) 0.1449(16) -0.0262(9) -0.0346(13) -0.0225(9)
Cl6 0.0984(11) 0.1324(14) 0.213(2) -0.1026(16) -0.0743(13) 0.0410(10)
Cl9 0.1519(19) 0.197(3) 0.0828(11) 0.0419(13) -0.0261(11) -0.0225(17)
C38 0.0315(11) 0.0240(10) 0.0225(10) -0.0029(8) -0.0053(8) -0.0035(8)
C29 0.0325(11) 0.0251(10) 0.0222(10) -0.0042(8) -0.0038(8) -0.0019(8)
C12 0.0268(11) 0.0306(11) 0.0262(10) -0.0049(8) -0.0091(9) -0.0046(8)
C28 0.0335(11) 0.0310(11) 0.0217(10) -0.0060(8) -0.0086(9) -0.0047(9)
C13 0.0273(11) 0.0350(11) 0.0253(11) -0.0040(9) -0.0062(9) -0.0041(9)
C37 0.0297(11) 0.0279(10) 0.0284(11) -0.0071(8) -0.0066(8) -0.0054(8)
C23 0.0286(10) 0.0274(10) 0.0229(10) -0.0021(8) -0.0078(8) -0.0028(8)
C10 0.0323(11) 0.0250(10) 0.0205(9) -0.0018(8) -0.0063(8) -0.0046(8)
C15 0.0224(10) 0.0359(11) 0.0315(11) -0.0088(9) -0.0049(8) -0.0046(8)
C39 0.0322(11) 0.0258(10) 0.0225(10) -0.0040(8) -0.0051(8) -0.0054(8)
C22 0.0291(10) 0.0308(11) 0.0232(10) -0.0020(8) -0.0092(8) -0.0038(8)
C40 0.0335(12) 0.0257(10) 0.0341(11) -0.0098(9) -0.0092(9) -0.0021(9)
C19 0.0263(11) 0.0371(12) 0.0232(10) -0.0035(9) -0.0014(8) -0.0028(9)
C48 0.0238(10) 0.0417(12) 0.0317(11) -0.0076(10) -0.0086(9) -0.0032(9)
C14 0.0266(10) 0.0330(11) 0.0278(11) -0.0072(9) -0.0068(9) -0.0020(8)
C18 0.0291(11) 0.0325(11) 0.0232(10) -0.0016(8) -0.0055(9) -0.0062(9)
C24 0.0323(11) 0.0316(11) 0.0215(10) -0.0037(8) -0.0089(8) -0.0061(9)
C11 0.0321(11) 0.0355(11) 0.0231(10) -0.0035(8) -0.0079(9) -0.0058(9)
C21 0.0312(11) 0.0341(11) 0.0222(10) -0.0050(8) -0.0071(8) -0.0013(9)
C20 0.0305(11) 0.0330(11) 0.0245(11) -0.0039(8) -0.0053(9) -0.0011(9)
C34 0.0320(11) 0.0249(10) 0.0226(10) -0.0005(8) -0.0034(8) -0.0042(8)
C17 0.0249(10) 0.0353(11) 0.0291(11) -0.0049(9) -0.0042(9) -0.0049(9)
C49 0.0270(11) 0.0342(11) 0.0311(11) -0.0040(9) -0.0119(9) -0.0024(9)
C30 0.0339(11) 0.0271(11) 0.0241(10) -0.0030(8) -0.0031(9) -0.0012(9)
C60 0.0271(11) 0.0431(13) 0.0272(11) -0.0018(10) -0.0002(9) -0.0039(10)
C33 0.0334(11) 0.0235(10) 0.0262(10) -0.0028(8) 0.0004(9) -0.0052(8)
C35 0.0304(11) 0.0258(10) 0.0278(10) -0.0047(8) -0.0038(8) -0.0035(8)
C41 0.0315(11) 0.0245(10) 0.0271(10) -0.0036(8) -0.0082(8) -0.0025(8)
C16 0.0244(10) 0.0374(12) 0.0291(11) -0.0040(9) -0.0043(9) -0.0043(9)
C32 0.0348(12) 0.0258(11) 0.0256(11) -0.0002(8) 0.0019(9) -0.0021(9)
C53 0.0329(11) 0.0353(12) 0.0264(11) -0.0036(9) -0.0092(9) -0.0085(9)
C45 0.0340(12) 0.0345(12) 0.0322(12) -0.0020(9) -0.0042(10) -0.0009(10)
C36 0.0306(11) 0.0279(11) 0.0341(12) -0.0078(9) -0.0092(9) -0.0026(9)
C61 0.0297(11) 0.0390(12) 0.0248(11) -0.0004(9) -0.0034(9) -0.0037(9)
C44 0.0329(12) 0.0385(13) 0.0338(12) -0.0047(10) -0.0097(10) -0.0016(10)
C56 0.0398(13) 0.0333(12) 0.0254(11) -0.0070(9) -0.0013(10) -0.0013(10)
C57 0.0460(14) 0.0325(12) 0.0292(11) -0.0125(9) -0.0027(10) -0.0067(10)
C52 0.0398(13) 0.0360(12) 0.0310(12) -0.0075(10) -0.0064(10) -0.0150(10)
C42 0.0306(12) 0.0346(12) 0.0401(13) -0.0101(10) -0.0087(10) -0.0001(9)
C65 0.0346(12) 0.0323(12) 0.0442(14) -0.0095(10) -0.0065(10) -0.0081(10)
C25 0.0371(12) 0.0343(12) 0.0267(11) -0.0095(9) -0.0078(9) -0.0089(9)
C66 0.0297(12) 0.0482(15) 0.0497(16) -0.0031(12) -0.0097(11) -0.0113(11)
C64 0.0367(13) 0.0428(13) 0.0387(13) -0.0129(11) -0.0125(10) -0.0045(10)
C50 0.0316(12) 0.0466(14) 0.0396(13) -0.0001(11) -0.0171(10) -0.0017(10)
C27 0.0382(12) 0.0347(12) 0.0237(11) -0.0080(9) -0.0058(9) -0.0097(10)
C26 0.0472(14) 0.0348(12) 0.0321(12) -0.0134(10) -0.0030(10) -0.0137(11)
C68 0.0384(13) 0.0474(15) 0.0340(13) -0.0108(11) -0.0025(10) 0.0001(11)
C43 0.0407(14) 0.0413(14) 0.0614(17) -0.0247(13) -0.0188(13) 0.0100(11)
C31 0.0423(13) 0.0272(11) 0.0317(12) -0.0030(9) 0.0087(10) 0.0006(10)
C54 0.0442(15) 0.0512(16) 0.0291(12) -0.0071(11) -0.0026(11) -0.0173(12)
C62 0.0376(13) 0.0533(16) 0.0259(12) 0.0001(11) -0.0042(10) 0.0034(11)
C69 0.0622(18) 0.0333(13) 0.0431(15) -0.0146(11) -0.0026(13) -0.0058(12)
C58 0.068(2) 0.0363(13) 0.0323(13) -0.0111(11) 0.0074(13) 0.0036(13)
C67 0.0550(17) 0.0614(18) 0.0455(15) -0.0269(14) -0.0068(13) -0.0212(14)
C46 0.0454(17) 0.0534(17) 0.066(2) -0.0203(15) -0.0185(15) 0.0176(14)
C55 0.062(2) 0.0609(19) 0.0326(14) -0.0012(13) -0.0022(13) -0.0221(16)
C51 0.0459(16) 0.0492(17) 0.062(2) -0.0001(15) -0.0192(15) 0.0061(13)
C2 0.066(2) 0.0506(19) 0.082(3) -0.0174(18) -0.028(2) 0.0036(16)
C59 0.073(2) 0.070(2) 0.0481(18) -0.0296(17) 0.0097(17) -0.0113(19)
C63 0.0462(18) 0.123(4) 0.0316(15) 0.0072(19) -0.0003(13) 0.015(2)
C47 0.033(6) 0.061(6) 0.071(9) -0.011(6) -0.014(6) 0.008(4)
C8 0.103(4) 0.084(3) 0.082(3) 0.017(3) -0.047(3) -0.032(3)
C5 0.107(4) 0.133(6) 0.108(4) -0.058(4) -0.056(4) 0.017(4)
C47A 0.024(4) 0.071(8) 0.101(16) -0.029(10) -0.006(7) 0.004(4)

loop_
_atom_type_symbol
_atom_type_description
_atom_type_scat_dispersion_real
_atom_type_scat_dispersion_imag
_atom_type_scat_source
C C 0.0181 0.0091 'International Tables Vol C Tables 4.2.6.8 and 6.1.1.4'
H H 0.0000 0.0000 'International Tables Vol C Tables 4.2.6.8 and 6.1.1.4'
Cl Cl 0.3639 0.7018 'International Tables Vol C Tables 4.2.6.8 and 6.1.1.4'

loop_
_geom_angle_atom_site_label_1
_geom_angle_atom_site_label_2
_geom_angle_atom_site_label_3
_geom_angle
_geom_angle_site_symmetry_1
_geom_angle_site_symmetry_3
_geom_angle_publ_flag
C37 C38 C34 107.9(2) . . ?
C39 C38 C37 120.6(2) . . ?
C39 C38 C34 131.5(2) . . ?
C28 C29 H29 120.3 . . ?
C28 C29 C30 119.4(2) . . ?
C30 C29 H29 120.3 . . ?
C13 C12 C11 117.7(2) . . ?
C13 C12 C49 119.1(2) . . ?
C49 C12 C11 123.2(2) . . ?
C29 C28 C24 131.0(2) . . ?
C29 C28 C27 121.1(2) . . ?
C27 C28 C24 107.9(2) . . ?
C12 C13 H13 119.8 . . ?
C14 C13 C12 120.3(2) . . ?
C14 C13 H13 119.8 . . ?
C38 C37 C36 111.8(2) . . ?
C40 C37 C38 119.8(2) . . ?
C40 C37 C36 128.3(2) . . ?
C22 C23 H23 120.1 . . ?
C24 C23 H23 120.1 . . ?
C24 C23 C22 119.8(2) . . ?
C39 C10 C11 119.5(2) . . ?
C39 C10 C41 119.7(2) . . ?
C41 C10 C11 120.9(2) . . ?
C48 C15 C14 119.4(2) . . ?
C48 C15 C16 130.1(2) . . ?
C14 C15 C16 110.5(2) . . ?
C38 C39 C10 120.2(2) . . ?
C38 C39 H39 119.9 . . ?
C10 C39 H39 119.9 . . ?
C23 C22 C21 119.0(2) . . ?
C23 C22 C53 119.5(2) . . ?
C53 C22 C21 121.2(2) . . ?
C37 C40 H40 119.8 . . ?
C37 C40 C41 120.4(2) . . ?
C41 C40 H40 119.8 . . ?
C18 C19 H19 120.0 . . ?
C18 C19 C20 119.9(2) . . ?
C20 C19 H19 120.0 . . ?
C15 C48 H48 119.7 . . ?
C15 C48 C49 120.6(2) . . ?
C49 C48 H48 119.7 . . ?
C13 C14 C15 120.8(2) . . ?
C13 C14 C18 130.6(2) . . ?
C15 C14 C18 108.6(2) . . ?
C19 C18 C14 130.5(2) . . ?
C19 C18 C17 121.0(2) . . ?
C17 C18 C14 108.4(2) . . ?
C23 C24 C28 131.2(2) . . ?
C23 C24 C25 121.0(2) . . ?
C25 C24 C28 107.8(2) . . ?
C12 C11 H11A 109.2 . . ?
C12 C11 H11B 109.2 . . ?
C10 C11 C12 112.23(18) . . ?
C10 C11 H11A 109.2 . . ?
C10 C11 H11B 109.2 . . ?
H11A C11 H11B 107.9 . . ?
C22 C21 H21A 108.3 . . ?
C22 C21 H21B 108.3 . . ?
C22 C21 C20 116.1(2) . . ?
H21A C21 H21B 107.4 . . ?
C20 C21 H21A 108.3 . . ?
C20 C21 H21B 108.3 . . ?
C19 C20 C21 117.2(2) . . ?
C19 C20 C61 119.4(2) . . ?
C61 C20 C21 123.2(2) . . ?
C33 C34 C38 131.1(2) . . ?
C33 C34 C35 120.7(2) . . ?
C35 C34 C38 108.2(2) . . ?
C18 C17 C16 111.5(2) . . ?
C60 C17 C18 119.9(2) . . ?
C60 C17 C16 128.6(2) . . ?
C12 C49 C48 119.8(2) . . ?
C12 C49 C50 121.2(2) . . ?
C48 C49 C50 119.0(2) . . ?
C29 C30 C56 119.8(2) . . ?
C29 C30 C31 121.5(2) . . ?
C56 C30 C31 118.7(2) . . ?
C17 C60 H60 120.0 . . ?
C17 C60 C61 120.0(2) . . ?
C61 C60 H60 120.0 . . ?
C34 C33 H33 119.8 . . ?
C34 C33 C32 120.3(2) . . ?
C32 C33 H33 119.8 . . ?
C34 C35 C36 111.6(2) . . ?
C44 C35 C34 119.5(2) . . ?
C44 C35 C36 128.9(2) . . ?
C10 C41 C42 120.7(2) . . ?
C40 C41 C10 119.3(2) . . ?
C40 C41 C42 120.0(2) . . ?
C15 C16 C66 110.6(2) . . ?
C15 C16 C68 112.4(2) . . ?
C17 C16 C15 100.84(18) . . ?
C17 C16 C66 110.7(2) . . ?
C17 C16 C68 112.1(2) . . ?
C68 C16 C66 110.0(2) . . ?
C33 C32 C45 119.2(2) . . ?
C33 C32 C31 118.0(2) . . ?
C45 C32 C31 122.8(2) . . ?
C22 C53 C54 120.2(2) . . ?
C52 C53 C22 120.4(2) . . ?
C52 C53 C54 119.4(2) . . ?
C32 C45 C46 121.8(3) . . ?
C44 C45 C32 119.4(2) . . ?
C44 C45 C46 118.8(3) . . ?
C37 C36 C35 100.45(19) . . ?
C37 C36 C65 111.2(2) . . ?
C37 C36 C64 112.3(2) . . ?
C35 C36 C65 112.0(2) . . ?
C35 C36 C64 110.6(2) . . ?
C65 C36 C64 110.0(2) . . ?
C20 C61 C60 119.6(2) . . ?
C20 C61 C62 121.9(2) . . ?
C60 C61 C62 118.5(2) . . ?
C35 C44 C45 120.8(3) . . ?
C35 C44 H44 119.6 . . ?
C45 C44 H44 119.6 . . ?
C30 C56 C58 121.0(2) . . ?
C57 C56 C30 119.9(2) . . ?
C57 C56 C58 119.1(2) . . ?
C56 C57 H57 120.1 . . ?
C27 C57 C56 119.9(2) . . ?
C27 C57 H57 120.1 . . ?
C53 C52 H52 120.1 . . ?
C25 C52 C53 119.8(2) . . ?
C25 C52 H52 120.1 . . ?
C41 C42 H42 116.7 . . ?
C43 C42 C41 126.5(2) . . ?
C43 C42 H42 116.7 . . ?
C36 C65 H65A 109.5 . . ?
C36 C65 H65B 109.5 . . ?
C36 C65 H65C 109.5 . . ?
H65A C65 H65B 109.5 . . ?
H65A C65 H65C 109.5 . . ?
H65B C65 H65C 109.5 . . ?
C24 C25 C26 111.6(2) . . ?
C52 C25 C24 119.5(2) . . ?
C52 C25 C26 128.9(2) . . ?
C16 C66 H66A 109.5 . . ?
C16 C66 H66B 109.5 . . ?
C16 C66 H66C 109.5 . . ?
H66A C66 H66B 109.5 . . ?
H66A C66 H66C 109.5 . . ?
H66B C66 H66C 109.5 . . ?
C36 C64 H64A 109.5 . . ?
C36 C64 H64B 109.5 . . ?
C36 C64 H64C 109.5 . . ?
H64A C64 H64B 109.5 . . ?
H64A C64 H64C 109.5 . . ?
H64B C64 H64C 109.5 . . ?
C49 C50 H50 117.4 . . ?
C51 C50 C49 125.2(3) . . ?
C51 C50 H50 117.4 . . ?
C28 C27 C26 112.0(2) . . ?
C57 C27 C28 119.9(2) . . ?
C57 C27 C26 128.1(2) . . ?
C25 C26 C27 100.62(19) . . ?
C25 C26 C69 111.8(2) . . ?
C25 C26 C67 112.3(2) . . ?
C27 C26 C69 111.0(2) . . ?
C67 C26 C27 112.0(2) . . ?
C67 C26 C69 109.0(3) . . ?
C16 C68 H68A 109.5 . . ?
C16 C68 H68B 109.5 . . ?
C16 C68 H68C 109.5 . . ?
H68A C68 H68B 109.5 . . ?
H68A C68 H68C 109.5 . . ?
H68B C68 H68C 109.5 . . ?
C42 C43 H43A 120.0 . . ?
C42 C43 H43B 120.0 . . ?
H43A C43 H43B 120.0 . . ?
C30 C31 H31A 108.1 . . ?
C30 C31 H31B 108.1 . . ?
C32 C31 C30 116.9(2) . . ?
C32 C31 H31A 108.1 . . ?
C32 C31 H31B 108.1 . . ?
H31A C31 H31B 107.3 . . ?
C53 C54 H54 117.1 . . ?
C55 C54 C53 125.8(3) . . ?
C55 C54 H54 117.1 . . ?
C61 C62 H62 116.5 . . ?
C63 C62 C61 127.0(3) . . ?
C63 C62 H62 116.5 . . ?
C26 C69 H69A 109.5 . . ?
C26 C69 H69B 109.5 . . ?
C26 C69 H69C 109.5 . . ?
H69A C69 H69B 109.5 . . ?
H69A C69 H69C 109.5 . . ?
H69B C69 H69C 109.5 . . ?
C56 C58 H58 116.4 . . ?
C59 C58 C56 127.3(3) . . ?
C59 C58 H58 116.4 . . ?
C26 C67 H67A 109.5 . . ?
C26 C67 H67B 109.5 . . ?
C26 C67 H67C 109.5 . . ?
H67A C67 H67B 109.5 . . ?
H67A C67 H67C 109.5 . . ?
H67B C67 H67C 109.5 . . ?
C45 C46 H46 116.3 . . ?
C45 C46 H46A 115.5 . . ?
C47 C46 C45 127.4(9) . . ?
C47 C46 H46 116.3 . . ?
C47A C46 C45 129.0(10) . . ?
C47A C46 H46A 115.5 . . ?
C54 C55 H55A 120.0 . . ?
C54 C55 H55B 120.0 . . ?
H55A C55 H55B 120.0 . . ?
C50 C51 H51A 120.0 . . ?
C50 C51 H51B 120.0 . . ?
H51A C51 H51B 120.0 . . ?
Cl1 C2 Cl3 111.5(2) . . ?
Cl1 C2 H2A 109.3 . . ?
Cl1 C2 H2B 109.3 . . ?
Cl3 C2 H2A 109.3 . . ?
Cl3 C2 H2B 109.3 . . ?
H2A C2 H2B 108.0 . . ?
C58 C59 H59A 120.0 . . ?
C58 C59 H59B 120.0 . . ?
H59A C59 H59B 120.0 . . ?
C62 C63 H63A 120.0 . . ?
C62 C63 H63B 120.0 . . ?
H63A C63 H63B 120.0 . . ?
C46 C47 H47A 120.0 . . ?
C46 C47 H47B 120.0 . . ?
H47A C47 H47B 120.0 . . ?
Cl7 C8 H8A 109.6 . . ?
Cl7 C8 H8B 109.6 . . ?
Cl9 C8 Cl7 110.3(3) . . ?
Cl9 C8 H8A 109.6 . . ?
Cl9 C8 H8B 109.6 . . ?
H8A C8 H8B 108.1 . . ?
Cl4 C5 H5A 108.7 . . ?
Cl4 C5 H5B 108.7 . . ?
Cl6 C5 Cl4 114.2(4) . . ?
Cl6 C5 H5A 108.7 . . ?
Cl6 C5 H5B 108.7 . . ?
H5A C5 H5B 107.6 . . ?
C46 C47A H47C 120.0 . . ?
C46 C47A H47D 120.0 . . ?
H47C C47A H47D 120.0 . . ?

loop_
_geom_bond_atom_site_label_1
_geom_bond_atom_site_label_2
_geom_bond_distance
_geom_bond_site_symmetry_2
_geom_bond_publ_flag
Cl1 C2 1.741(4) . ?
Cl3 C2 1.763(5) . ?
Cl4 C5 1.732(7) . ?
Cl7 C8 1.720(8) . ?
Cl6 C5 1.699(7) . ?
Cl9 C8 1.716(6) . ?
C38 C37 1.400(3) . ?
C38 C39 1.387(3) . ?
C38 C34 1.474(3) . ?
C29 H29 0.9500 . ?
C29 C28 1.389(3) . ?
C29 C30 1.402(3) . ?
C12 C13 1.401(3) . ?
C12 C11 1.528(3) . ?
C12 C49 1.411(3) . ?
C28 C24 1.477(3) . ?
C28 C27 1.401(3) . ?
C13 H13 0.9500 . ?
C13 C14 1.387(3) . ?
C37 C40 1.387(3) . ?
C37 C36 1.523(3) . ?
C23 H23 0.9500 . ?
C23 C22 1.397(3) . ?
C23 C24 1.386(3) . ?
C10 C39 1.395(3) . ?
C10 C11 1.524(3) . ?
C10 C41 1.418(3) . ?
C15 C48 1.378(3) . ?
C15 C14 1.408(3) . ?
C15 C16 1.530(3) . ?
C39 H39 0.9500 . ?
C22 C21 1.514(3) . ?
C22 C53 1.410(3) . ?
C40 H40 0.9500 . ?
C40 C41 1.405(3) . ?
C19 H19 0.9500 . ?
C19 C18 1.385(3) . ?
C19 C20 1.405(3) . ?
C48 H48 0.9500 . ?
C48 C49 1.412(3) . ?
C14 C18 1.463(3) . ?
C18 C17 1.394(3) . ?
C24 C25 1.416(3) . ?
C11 H11A 0.9900 . ?
C11 H11B 0.9900 . ?
C21 H21A 0.9900 . ?
C21 H21B 0.9900 . ?
C21 C20 1.520(3) . ?
C20 C61 1.409(3) . ?
C34 C33 1.391(3) . ?
C34 C35 1.400(3) . ?
C17 C60 1.384(3) . ?
C17 C16 1.522(3) . ?
C49 C50 1.477(3) . ?
C30 C56 1.415(4) . ?
C30 C31 1.528(3) . ?
C60 H60 0.9500 . ?
C60 C61 1.416(4) . ?
C33 H33 0.9500 . ?
C33 C32 1.400(3) . ?
C35 C36 1.524(3) . ?
C35 C44 1.386(3) . ?
C41 C42 1.475(3) . ?
C16 C66 1.545(4) . ?
C16 C68 1.531(4) . ?
C32 C45 1.418(4) . ?
C32 C31 1.519(4) . ?
C53 C52 1.407(4) . ?
C53 C54 1.488(3) . ?
C45 C44 1.404(4) . ?
C45 C46 1.477(4) . ?
C36 C65 1.527(3) . ?
C36 C64 1.541(4) . ?
C61 C62 1.484(3) . ?
C44 H44 0.9500 . ?
C56 C57 1.404(4) . ?
C56 C58 1.475(3) . ?
C57 H57 0.9500 . ?
C57 C27 1.389(3) . ?
C52 H52 0.9500 . ?
C52 C25 1.386(3) . ?
C42 H42 0.9500 . ?
C42 C43 1.316(4) . ?
C65 H65A 0.9800 . ?
C65 H65B 0.9800 . ?
C65 H65C 0.9800 . ?
C25 C26 1.518(3) . ?
C66 H66A 0.9800 . ?
C66 H66B 0.9800 . ?
C66 H66C 0.9800 . ?
C64 H64A 0.9800 . ?
C64 H64B 0.9800 . ?
C64 H64C 0.9800 . ?
C50 H50 0.9500 . ?
C50 C51 1.329(5) . ?
C27 C26 1.525(3) . ?
C26 C69 1.547(5) . ?
C26 C67 1.520(4) . ?
C68 H68A 0.9800 . ?
C68 H68B 0.9800 . ?
C68 H68C 0.9800 . ?
C43 H43A 0.9500 . ?
C43 H43B 0.9500 . ?
C31 H31A 0.9900 . ?
C31 H31B 0.9900 . ?
C54 H54 0.9500 . ?
C54 C55 1.322(5) . ?
C62 H62 0.9500 . ?
C62 C63 1.284(5) . ?
C69 H69A 0.9800 . ?
C69 H69B 0.9800 . ?
C69 H69C 0.9800 . ?
C58 H58 0.9500 . ?
C58 C59 1.298(5) . ?
C67 H67A 0.9800 . ?
C67 H67B 0.9800 . ?
C67 H67C 0.9800 . ?
C46 H46 0.9500 . ?
C46 H46A 0.9500 . ?
C46 C47 1.297(18) . ?
C46 C47A 1.255(18) . ?
C55 H55A 0.9500 . ?
C55 H55B 0.9500 . ?
C51 H51A 0.9500 . ?
C51 H51B 0.9500 . ?
C2 H2A 0.9900 . ?
C2 H2B 0.9900 . ?
C59 H59A 0.9500 . ?
C59 H59B 0.9500 . ?
C63 H63A 0.9500 . ?
C63 H63B 0.9500 . ?
C47 H47A 0.9500 . ?
C47 H47B 0.9500 . ?
C8 H8A 0.9900 . ?
C8 H8B 0.9900 . ?
C5 H5A 0.9900 . ?
C5 H5B 0.9900 . ?
C47A H47C 0.9500 . ?
C47A H47D 0.9500 . ?

loop_
_geom_torsion_atom_site_label_1
_geom_torsion_atom_site_label_2
_geom_torsion_atom_site_label_3
_geom_torsion_atom_site_label_4
_geom_torsion
_geom_torsion_site_symmetry_1
_geom_torsion_site_symmetry_2
_geom_torsion_site_symmetry_3
_geom_torsion_site_symmetry_4
_geom_torsion_publ_flag
C38 C37 C40 C41 -0.9(3) . . . . ?
C38 C37 C36 C35 1.6(2) . . . . ?
C38 C37 C36 C65 -117.1(2) . . . . ?
C38 C37 C36 C64 119.1(2) . . . . ?
C38 C34 C33 C32 177.0(2) . . . . ?
C38 C34 C35 C36 0.8(3) . . . . ?
C38 C34 C35 C44 -178.7(2) . . . . ?
C29 C28 C24 C23 -0.2(4) . . . . ?
C29 C28 C24 C25 177.0(2) . . . . ?
C29 C28 C27 C57 2.7(4) . . . . ?
C29 C28 C27 C26 -175.9(2) . . . . ?
C29 C30 C56 C57 2.9(4) . . . . ?
C29 C30 C56 C58 -178.9(3) . . . . ?
C29 C30 C31 C32 5.6(4) . . . . ?
C12 C13 C14 C15 0.5(4) . . . . ?
C12 C13 C14 C18 176.0(2) . . . . ?
C12 C49 C50 C51 143.3(3) . . . . ?
C28 C29 C30 C56 0.2(4) . . . . ?
C28 C29 C30 C31 -178.8(2) . . . . ?
C28 C24 C25 C52 -178.6(2) . . . . ?
C28 C24 C25 C26 -0.3(3) . . . . ?
C28 C27 C26 C25 -2.8(3) . . . . ?
C28 C27 C26 C69 115.7(2) . . . . ?
C28 C27 C26 C67 -122.2(3) . . . . ?
C13 C12 C11 C10 49.3(3) . . . . ?
C13 C12 C49 C48 -1.8(4) . . . . ?
C13 C12 C49 C50 178.6(2) . . . . ?
C13 C14 C18 C19 2.6(5) . . . . ?
C13 C14 C18 C17 -174.1(3) . . . . ?
C37 C38 C39 C10 0.3(3) . . . . ?
C37 C38 C34 C33 -178.9(2) . . . . ?
C37 C38 C34 C35 0.3(2) . . . . ?
C37 C40 C41 C10 0.3(3) . . . . ?
C37 C40 C41 C42 179.4(2) . . . . ?
C23 C22 C21 C20 -96.7(3) . . . . ?
C23 C22 C53 C52 -0.1(4) . . . . ?
C23 C22 C53 C54 -179.0(2) . . . . ?
C23 C24 C25 C52 -1.0(4) . . . . ?
C23 C24 C25 C26 177.3(2) . . . . ?
C10 C41 C42 C43 159.0(3) . . . . ?
C15 C48 C49 C12 -0.3(4) . . . . ?
C15 C48 C49 C50 179.3(2) . . . . ?
C15 C14 C18 C19 178.6(3) . . . . ?
C15 C14 C18 C17 1.8(3) . . . . ?
C39 C38 C37 C40 0.5(3) . . . . ?
C39 C38 C37 C36 179.69(19) . . . . ?
C39 C38 C34 C33 0.1(4) . . . . ?
C39 C38 C34 C35 179.2(2) . . . . ?
C39 C10 C11 C12 -103.3(2) . . . . ?
C39 C10 C41 C40 0.5(3) . . . . ?
C39 C10 C41 C42 -178.5(2) . . . . ?
C22 C23 C24 C28 178.0(2) . . . . ?
C22 C23 C24 C25 1.1(3) . . . . ?
C22 C21 C20 C19 56.1(3) . . . . ?
C22 C21 C20 C61 -129.2(3) . . . . ?
C22 C53 C52 C25 0.2(4) . . . . ?
C22 C53 C54 C55 147.4(3) . . . . ?
C40 C37 C36 C35 -179.3(2) . . . . ?
C40 C37 C36 C65 62.0(3) . . . . ?
C40 C37 C36 C64 -61.8(3) . . . . ?
C40 C41 C42 C43 -20.1(4) . . . . ?
C19 C18 C17 C60 -2.8(4) . . . . ?
C19 C18 C17 C16 179.1(2) . . . . ?
C19 C20 C61 C60 -2.5(4) . . . . ?
C19 C20 C61 C62 175.9(3) . . . . ?
C48 C15 C14 C13 -2.6(4) . . . . ?
C48 C15 C14 C18 -179.0(2) . . . . ?
C48 C15 C16 C17 177.0(3) . . . . ?
C48 C15 C16 C66 -65.9(4) . . . . ?
C48 C15 C16 C68 57.5(3) . . . . ?
C48 C49 C50 C51 -36.2(4) . . . . ?
C14 C15 C48 C49 2.5(4) . . . . ?
C14 C15 C16 C17 -2.9(3) . . . . ?
C14 C15 C16 C66 114.2(2) . . . . ?
C14 C15 C16 C68 -122.4(2) . . . . ?
C14 C18 C17 C60 174.3(2) . . . . ?
C14 C18 C17 C16 -3.8(3) . . . . ?
C18 C19 C20 C21 174.1(2) . . . . ?
C18 C19 C20 C61 -0.8(4) . . . . ?
C18 C17 C60 C61 -0.6(4) . . . . ?
C18 C17 C16 C15 4.1(3) . . . . ?
C18 C17 C16 C66 -113.0(2) . . . . ?
C18 C17 C16 C68 123.8(2) . . . . ?
C24 C28 C27 C57 -178.6(2) . . . . ?
C24 C28 C27 C26 2.8(3) . . . . ?
C24 C23 C22 C21 -175.1(2) . . . . ?
C24 C23 C22 C53 -0.5(3) . . . . ?
C24 C25 C26 C27 1.8(3) . . . . ?
C24 C25 C26 C69 -116.1(3) . . . . ?
C24 C25 C26 C67 121.0(3) . . . . ?
C11 C12 C13 C14 -177.0(2) . . . . ?
C11 C12 C49 C48 176.8(2) . . . . ?
C11 C12 C49 C50 -2.8(4) . . . . ?
C11 C10 C39 C38 177.92(19) . . . . ?
C11 C10 C41 C40 -178.2(2) . . . . ?
C11 C10 C41 C42 2.7(3) . . . . ?
C21 C22 C53 C52 174.4(2) . . . . ?
C21 C22 C53 C54 -4.4(4) . . . . ?
C21 C20 C61 C60 -177.1(2) . . . . ?
C21 C20 C61 C62 1.4(4) . . . . ?
C20 C19 C18 C14 -172.9(2) . . . . ?
C20 C19 C18 C17 3.5(4) . . . . ?
C20 C61 C62 C63 -156.2(4) . . . . ?
C34 C38 C37 C40 179.6(2) . . . . ?
C34 C38 C37 C36 -1.3(3) . . . . ?
C34 C38 C39 C10 -178.5(2) . . . . ?
C34 C33 C32 C45 1.2(3) . . . . ?
C34 C33 C32 C31 179.0(2) . . . . ?
C34 C35 C36 C37 -1.4(2) . . . . ?
C34 C35 C36 C65 116.7(2) . . . . ?
C34 C35 C36 C64 -120.2(2) . . . . ?
C34 C35 C44 C45 1.7(4) . . . . ?
C17 C60 C61 C20 3.2(4) . . . . ?
C17 C60 C61 C62 -175.3(3) . . . . ?
C49 C12 C13 C14 1.7(4) . . . . ?
C49 C12 C11 C10 -129.3(2) . . . . ?
C30 C29 C28 C24 178.7(2) . . . . ?
C30 C29 C28 C27 -3.0(4) . . . . ?
C30 C56 C57 C27 -3.2(4) . . . . ?
C30 C56 C58 C59 169.1(4) . . . . ?
C60 C17 C16 C15 -173.9(3) . . . . ?
C60 C17 C16 C66 69.1(4) . . . . ?
C60 C17 C16 C68 -54.2(4) . . . . ?
C60 C61 C62 C63 22.2(6) . . . . ?
C33 C34 C35 C36 -179.98(19) . . . . ?
C33 C34 C35 C44 0.5(3) . . . . ?
C33 C32 C45 C44 1.0(3) . . . . ?
C33 C32 C45 C46 179.9(2) . . . . ?
C33 C32 C31 C30 63.8(3) . . . . ?
C35 C34 C33 C32 -2.0(3) . . . . ?
C41 C10 C39 C38 -0.9(3) . . . . ?
C41 C10 C11 C12 75.5(3) . . . . ?
C16 C15 C48 C49 -177.4(2) . . . . ?
C16 C15 C14 C13 177.3(2) . . . . ?
C16 C15 C14 C18 0.9(3) . . . . ?
C16 C17 C60 C61 177.2(3) . . . . ?
C32 C45 C44 C35 -2.5(4) . . . . ?
C32 C45 C46 C47 160.9(16) . . . . ?
C32 C45 C46 C47A -166(3) . . . . ?
C53 C22 C21 C20 88.8(3) . . . . ?
C53 C52 C25 C24 0.4(4) . . . . ?
C53 C52 C25 C26 -177.6(3) . . . . ?
C45 C32 C31 C30 -118.6(3) . . . . ?
C36 C37 C40 C41 -179.9(2) . . . . ?
C36 C35 C44 C45 -177.6(2) . . . . ?
C44 C35 C36 C37 178.0(2) . . . . ?
C44 C35 C36 C65 -63.9(3) . . . . ?
C44 C35 C36 C64 59.2(3) . . . . ?
C44 C45 C46 C47 -20.2(16) . . . . ?
C44 C45 C46 C47A 12(3) . . . . ?
C56 C30 C31 C32 -173.3(2) . . . . ?
C56 C57 C27 C28 0.4(4) . . . . ?
C56 C57 C27 C26 178.8(3) . . . . ?
C57 C56 C58 C59 -12.7(6) . . . . ?
C57 C27 C26 C25 178.7(3) . . . . ?
C57 C27 C26 C69 -62.8(4) . . . . ?
C57 C27 C26 C67 59.3(4) . . . . ?
C52 C53 C54 C55 -31.4(4) . . . . ?
C52 C25 C26 C27 179.9(3) . . . . ?
C52 C25 C26 C69 62.0(4) . . . . ?
C52 C25 C26 C67 -60.9(4) . . . . ?
C27 C28 C24 C23 -178.7(2) . . . . ?
C27 C28 C24 C25 -1.5(3) . . . . ?
C31 C30 C56 C57 -178.1(3) . . . . ?
C31 C30 C56 C58 0.1(4) . . . . ?
C31 C32 C45 C44 -176.6(2) . . . . ?
C31 C32 C45 C46 2.3(4) . . . . ?
C54 C53 C52 C25 179.0(2) . . . . ?
C58 C56 C57 C27 178.6(3) . . . . ?
C46 C45 C44 C35 178.6(3) . . . . ?
